data_4324160
loop_
_publ_author_name
'Stephen J. Geier'
'Thomas M. Gilbert'
'Douglas W. Stephan'

_publ_section_title
;
 Synthesis and Reactivity of the Phosphinoboranes R2PB(C6F5)2
;
_journal_name_full 'Inorganic Chemistry'
_journal_page_first 336
_journal_page_last 344
_journal_paper_doi 10.1021/ic102003x
_journal_volume 50
_journal_year 2011
_chemical_formula_sum 'C24.25 H10.5 B Cl0.5 F10 P'
_chemical_formula_weight 551.33
_chemical_name_systematic
; 
 ? 
;
_space_group_IT_number 2
_symmetry_cell_setting triclinic
_symmetry_space_group_name_Hall '-P 1'
_symmetry_space_group_name_H-M 'P -1'
_atom_sites_solution_hydrogens geom
_atom_sites_solution_primary direct
_atom_sites_solution_secondary difmap
_audit_creation_method SHELXL-97
_cell_angle_alpha 74.492(2)
_cell_angle_beta 76.700(2)
_cell_angle_gamma 68.458(2)
_cell_formula_units_Z 4
_cell_length_a 10.3197(16)
_cell_length_b 12.0982(19)
_cell_length_c 20.926(3)
_cell_measurement_reflns_used 3224
_cell_measurement_temperature 296(2)
_cell_measurement_theta_max 27.74
_cell_measurement_theta_min 2.25
_cell_volume 2316.2(6)
_computing_cell_refinement 'Bruker SMART'
_computing_data_collection 'Bruker SMART'
_computing_data_reduction 'Bruker SAINT'
_computing_molecular_graphics 'Bruker SHELXTL'
_computing_publication_material 'Bruker SHELXTL'
_computing_structure_refinement 'SHELXL-97 (Sheldrick, 2008)'
_computing_structure_solution 'SHELXS-97 (Sheldrick, 2008)'
_diffrn_ambient_temperature 296(2)
_diffrn_measured_fraction_theta_full 0.997
_diffrn_measured_fraction_theta_max 0.997
_diffrn_measurement_device_type 'CCD area detector'
_diffrn_measurement_method 'phi and omega scans'
_diffrn_radiation_monochromator graphite
_diffrn_radiation_source 'fine-focus sealed tube'
_diffrn_radiation_type MoK\a
_diffrn_radiation_wavelength 0.71073
_diffrn_reflns_av_R_equivalents 0.0889
_diffrn_reflns_av_sigmaI/netI 0.1297
_diffrn_reflns_limit_h_max 12
_diffrn_reflns_limit_h_min -12
_diffrn_reflns_limit_k_max 14
_diffrn_reflns_limit_k_min -14
_diffrn_reflns_limit_l_max 24
_diffrn_reflns_limit_l_min -24
_diffrn_reflns_number 22405
_diffrn_reflns_theta_full 25.00
_diffrn_reflns_theta_max 25.00
_diffrn_reflns_theta_min 1.85
_exptl_absorpt_coefficient_mu 0.269
_exptl_absorpt_correction_T_max 1
_exptl_absorpt_correction_T_min 0.792724
_exptl_absorpt_correction_type multi-scan
_exptl_crystal_colour colourless
_exptl_crystal_density_diffrn 1.581
_exptl_crystal_density_method 'not measured'
_exptl_crystal_description block
_exptl_crystal_F_000 1098
_exptl_crystal_size_max 0.30
_exptl_crystal_size_mid 0.20
_exptl_crystal_size_min 0.10
_refine_diff_density_max 0.378
_refine_diff_density_min -0.244
_refine_diff_density_rms 0.052
_refine_ls_extinction_method none
_refine_ls_goodness_of_fit_ref 0.919
_refine_ls_hydrogen_treatment constr
_refine_ls_matrix_type full
_refine_ls_number_parameters 676
_refine_ls_number_reflns 8128
_refine_ls_number_restraints 2
_refine_ls_restrained_S_all 0.922
_refine_ls_R_factor_all 0.1486
_refine_ls_R_factor_gt 0.0573
_refine_ls_shift/su_max 0.000
_refine_ls_shift/su_mean 0.000
_refine_ls_structure_factor_coef Fsqd
_refine_ls_weighting_details 'calc w=1/[\s^2^(Fo^2^)+(0.0539P)^2^+0.0000P] where P=(Fo^2^+2Fc^2^)/3'
_refine_ls_weighting_scheme calc
_refine_ls_wR_factor_gt 0.1054
_refine_ls_wR_factor_ref 0.1347
_reflns_number_gt 3801
_reflns_number_total 8128
_reflns_threshold_expression >2sigma(I)
_cod_data_source_file ic102003x_si_002_2.cif
_cod_data_source_block '[(mu-Ph2P)B(C6F5)2]2-CH2Cl2'
_cod_original_cell_volume 2316.1(6)
_cod_original_formula_sum 'C24.25 H10.50 B Cl0.50 F10 P'
_cod_database_code 4324160

loop_
_symmetry_equiv_pos_as_xyz
'x, y, z'
'-x, -y, -z'

loop_
_atom_site_label
_atom_site_type_symbol
_atom_site_fract_x
_atom_site_fract_y
_atom_site_fract_z
_atom_site_U_iso_or_equiv
_atom_site_adp_type
_atom_site_occupancy
_atom_site_symmetry_multiplicity
_atom_site_calc_flag
_atom_site_refinement_flags
_atom_site_disorder_assembly
_atom_site_disorder_group
P1 P 0.43850(11) 0.56738(9) 0.19329(5) 0.0358(3) Uani 1 1 d . . .
P2 P 0.41374(11) 0.74688(10) 0.26243(5) 0.0372(3) Uani 1 1 d . . .
B1 B 0.3881(5) 0.7566(4) 0.1679(2) 0.0346(12) Uani 1 1 d . . .
B2 B 0.4816(5) 0.5583(4) 0.2876(2) 0.0388(13) Uani 1 1 d . . .
F1 F 0.3718(3) 0.8966(2) 0.02267(11) 0.0559(7) Uani 1 1 d . . .
F2 F 0.5872(3) 0.9001(2) -0.07112(12) 0.0664(8) Uani 1 1 d . . .
F3 F 0.8552(3) 0.7898(2) -0.04374(13) 0.0734(8) Uani 1 1 d . . .
F4 F 0.8993(2) 0.6757(2) 0.08486(13) 0.0652(8) Uani 1 1 d . . .
F5 F 0.6844(2) 0.6707(2) 0.18078(11) 0.0464(6) Uani 1 1 d . . .
F6 F 0.2267(3) 0.7278(2) 0.07660(12) 0.0607(7) Uani 1 1 d . . .
F7 F -0.0217(3) 0.8785(3) 0.04376(16) 0.0903(10) Uani 1 1 d . . .
F8 F -0.1553(3) 1.0809(3) 0.09581(16) 0.0995(11) Uani 1 1 d . . .
F9 F -0.0275(3) 1.1328(3) 0.17914(14) 0.0859(10) Uani 1 1 d . . .
F10 F 0.2235(3) 0.9921(2) 0.20673(12) 0.0599(7) Uani 1 1 d . . .
F11 F 0.5833(3) 0.3046(2) 0.29790(13) 0.0640(8) Uani 1 1 d . . .
F12 F 0.8276(3) 0.1477(2) 0.33075(15) 0.0868(9) Uani 1 1 d . . .
F13 F 1.0272(3) 0.2261(3) 0.35153(16) 0.0985(11) Uani 1 1 d . . .
F14 F 0.9720(3) 0.4697(3) 0.33778(14) 0.0776(9) Uani 1 1 d . . .
F15 F 0.7307(2) 0.6260(2) 0.30633(12) 0.0570(7) Uani 1 1 d . . .
F16 F 0.2900(3) 0.3934(2) 0.32130(13) 0.0670(8) Uani 1 1 d . . .
F17 F 0.1472(3) 0.3412(3) 0.43987(14) 0.0875(10) Uani 1 1 d . . .
F18 F 0.1529(3) 0.4315(3) 0.54354(14) 0.1102(12) Uani 1 1 d . . .
F19 F 0.3118(3) 0.5781(3) 0.52506(14) 0.0938(10) Uani 1 1 d . . .
F20 F 0.4642(3) 0.6248(2) 0.40742(12) 0.0630(7) Uani 1 1 d . . .
C1 C 0.5140(4) 0.7809(3) 0.10909(19) 0.0342(10) Uani 1 1 d . . .
C2 C 0.5001(5) 0.8393(4) 0.0428(2) 0.0410(11) Uani 1 1 d . . .
C3 C 0.6114(5) 0.8429(4) -0.0078(2) 0.0451(12) Uani 1 1 d . . .
C4 C 0.7457(5) 0.7892(4) 0.0056(2) 0.0482(12) Uani 1 1 d . . .
C5 C 0.7682(4) 0.7317(4) 0.0700(2) 0.0431(11) Uani 1 1 d . . .
C6 C 0.6544(4) 0.7307(4) 0.1183(2) 0.0381(11) Uani 1 1 d . . .
C7 C 0.2324(4) 0.8435(4) 0.1499(2) 0.0390(11) Uani 1 1 d . . .
C8 C 0.1639(5) 0.8238(4) 0.1072(2) 0.0484(12) Uani 1 1 d . . .
C9 C 0.0355(5) 0.9014(5) 0.0885(3) 0.0593(14) Uani 1 1 d . . .
C10 C -0.0307(5) 1.0046(5) 0.1138(3) 0.0612(15) Uani 1 1 d . . .
C11 C 0.0334(5) 1.0300(4) 0.1551(3) 0.0568(14) Uani 1 1 d . . .
C12 C 0.1627(5) 0.9527(4) 0.1709(2) 0.0441(11) Uani 1 1 d . . .
C13 C 0.2400(4) 0.7906(4) 0.3128(2) 0.0394(11) Uani 1 1 d . . .
C14 C 0.1408(5) 0.7400(4) 0.3111(2) 0.0506(12) Uani 1 1 d . . .
H14A H 0.1629 0.6863 0.2826 0.061 Uiso 1 1 calc R . .
C15 C 0.0107(5) 0.7663(5) 0.3501(3) 0.0677(15) Uani 1 1 d . . .
H15A H -0.0542 0.7313 0.3477 0.081 Uiso 1 1 calc R . .
C16 C -0.0221(6) 0.8445(6) 0.3925(3) 0.0831(18) Uani 1 1 d . . .
H16A H -0.1094 0.8621 0.4195 0.100 Uiso 1 1 calc R . .
C17 C 0.0728(6) 0.8968(5) 0.3953(3) 0.0808(18) Uani 1 1 d . . .
H17A H 0.0497 0.9500 0.4241 0.097 Uiso 1 1 calc R . .
C18 C 0.2040(5) 0.8711(4) 0.3552(2) 0.0597(14) Uani 1 1 d . . .
H18A H 0.2675 0.9081 0.3568 0.072 Uiso 1 1 calc R . .
C19 C 0.5025(4) 0.8476(4) 0.2692(2) 0.0429(11) Uani 1 1 d . . .
C20 C 0.5274(5) 0.9334(4) 0.2132(2) 0.0528(13) Uani 1 1 d . . .
H20A H 0.4974 0.9386 0.1735 0.063 Uiso 1 1 calc R . .
C21 C 0.5956(5) 1.0109(5) 0.2151(3) 0.0685(15) Uani 1 1 d . . .
H21A H 0.6128 1.0667 0.1767 0.082 Uiso 1 1 calc R . .
C22 C 0.6380(6) 1.0060(5) 0.2732(4) 0.0783(17) Uani 1 1 d . . .
H22A H 0.6849 1.0579 0.2745 0.094 Uiso 1 1 calc R . .
C23 C 0.6113(5) 0.9240(5) 0.3301(3) 0.0709(16) Uani 1 1 d . . .
H23A H 0.6392 0.9214 0.3698 0.085 Uiso 1 1 calc R . .
C24 C 0.5434(5) 0.8455(4) 0.3287(2) 0.0544(13) Uani 1 1 d . . .
H24A H 0.5250 0.7911 0.3675 0.065 Uiso 1 1 calc R . .
C25 C 0.6417(4) 0.4752(4) 0.30032(19) 0.0385(11) Uani 1 1 d . . .
C26 C 0.6776(5) 0.3503(4) 0.3087(2) 0.0443(11) Uani 1 1 d . . .
C27 C 0.8028(5) 0.2672(4) 0.3255(2) 0.0587(14) Uani 1 1 d . . .
C28 C 0.9037(5) 0.3065(5) 0.3352(2) 0.0622(15) Uani 1 1 d . . .
C29 C 0.8753(5) 0.4282(5) 0.3281(2) 0.0534(13) Uani 1 1 d . . .
C30 C 0.7484(5) 0.5086(4) 0.3114(2) 0.0434(11) Uani 1 1 d . . .
C31 C 0.3825(4) 0.5164(4) 0.3558(2) 0.0399(11) Uani 1 1 d . . .
C32 C 0.3004(5) 0.4441(4) 0.3693(2) 0.0479(12) Uani 1 1 d . . .
C33 C 0.2238(5) 0.4149(5) 0.4307(3) 0.0622(15) Uani 1 1 d . . .
C34 C 0.2261(6) 0.4590(5) 0.4836(3) 0.0703(17) Uani 1 1 d . . .
C35 C 0.3075(6) 0.5309(5) 0.4741(3) 0.0652(15) Uani 1 1 d . . .
C36 C 0.3835(5) 0.5548(4) 0.4120(2) 0.0502(12) Uani 1 1 d . . .
C37 C 0.3197(5) 0.4911(4) 0.18720(19) 0.0411(11) Uani 1 1 d . . .
C38 C 0.1755(5) 0.5447(4) 0.1899(2) 0.0485(12) Uani 1 1 d . . .
H38A H 0.1336 0.6252 0.1944 0.058 Uiso 1 1 calc R . .
C39 C 0.0928(5) 0.4792(5) 0.1861(2) 0.0634(15) Uani 1 1 d . . .
H39A H -0.0038 0.5165 0.1869 0.076 Uiso 1 1 calc R . .
C40 C 0.1529(6) 0.3604(5) 0.1812(2) 0.0714(16) Uani 1 1 d . . .
H40A H 0.0968 0.3168 0.1791 0.086 Uiso 1 1 calc R . .
C41 C 0.2950(6) 0.3047(5) 0.1795(2) 0.0648(15) Uani 1 1 d . . .
H41A H 0.3348 0.2231 0.1772 0.078 Uiso 1 1 calc R . .
C42 C 0.3793(5) 0.3692(4) 0.1812(2) 0.0517(12) Uani 1 1 d . . .
H42A H 0.4763 0.3318 0.1784 0.062 Uiso 1 1 calc R . .
C43 C 0.5882(4) 0.5079(3) 0.1308(2) 0.0360(10) Uani 1 1 d . . .
C44 C 0.5620(4) 0.5436(4) 0.0649(2) 0.0430(11) Uani 1 1 d . . .
H44A H 0.4713 0.5898 0.0558 0.052 Uiso 1 1 calc R . .
C45 C 0.6682(5) 0.5118(4) 0.0123(2) 0.0546(13) Uani 1 1 d . . .
H45A H 0.6485 0.5373 -0.0315 0.066 Uiso 1 1 calc R . .
C46 C 0.8014(5) 0.4430(4) 0.0248(3) 0.0599(14) Uani 1 1 d . . .
H46A H 0.8731 0.4219 -0.0103 0.072 Uiso 1 1 calc R . .
C47 C 0.8286(5) 0.4053(4) 0.0898(3) 0.0634(14) Uani 1 1 d . . .
H47A H 0.9188 0.3566 0.0985 0.076 Uiso 1 1 calc R . .
C48 C 0.7233(4) 0.4387(4) 0.1428(2) 0.0493(12) Uani 1 1 d . . .
H48A H 0.7441 0.4143 0.1864 0.059 Uiso 1 1 calc R . .
C102 C 0.3328(19) 1.0404(17) 0.4600(8) 0.194(14) Uani 0.50 1 d PD . .
H10A H 0.3355 1.0374 0.4139 0.233 Uiso 0.50 1 calc PR . .
H10B H 0.2413 1.0926 0.4767 0.233 Uiso 0.50 1 calc PR . .
Cl1 Cl 0.4641(18) 1.0796(9) 0.4698(4) 0.292(5) Uani 0.50 1 d PD . .
Cl2 Cl 0.3785(17) 0.9025(13) 0.5092(6) 0.346(6) Uani 0.50 1 d PD . .

loop_
_atom_site_aniso_label
_atom_site_aniso_U_11
_atom_site_aniso_U_22
_atom_site_aniso_U_33
_atom_site_aniso_U_23
_atom_site_aniso_U_13
_atom_site_aniso_U_12
P1 0.0372(7) 0.0360(6) 0.0324(7) -0.0043(5) -0.0051(5) -0.0118(5)
P2 0.0380(7) 0.0401(7) 0.0319(7) -0.0068(5) -0.0043(5) -0.0117(5)
B1 0.039(3) 0.034(3) 0.030(3) -0.005(2) -0.005(2) -0.013(2)
B2 0.043(3) 0.044(3) 0.030(3) -0.008(2) -0.006(2) -0.014(3)
F1 0.0602(17) 0.0614(17) 0.0391(16) 0.0052(13) -0.0121(13) -0.0198(14)
F2 0.092(2) 0.0634(18) 0.0327(16) 0.0022(14) -0.0015(14) -0.0253(16)
F3 0.0679(19) 0.080(2) 0.0541(18) -0.0064(15) 0.0232(15) -0.0276(16)
F4 0.0399(16) 0.0714(18) 0.0709(19) -0.0051(15) 0.0022(14) -0.0156(14)
F5 0.0459(14) 0.0530(15) 0.0369(15) -0.0042(12) -0.0071(12) -0.0152(12)
F6 0.0772(19) 0.0547(17) 0.0582(18) -0.0038(14) -0.0260(15) -0.0263(15)
F7 0.092(2) 0.093(2) 0.103(3) 0.0195(19) -0.060(2) -0.0499(19)
F8 0.0456(18) 0.094(2) 0.125(3) 0.023(2) -0.0287(18) -0.0056(17)
F9 0.074(2) 0.0579(19) 0.087(2) -0.0082(17) 0.0051(17) 0.0087(16)
F10 0.0725(19) 0.0421(15) 0.0587(18) -0.0103(13) -0.0153(15) -0.0081(14)
F11 0.0637(18) 0.0465(16) 0.081(2) -0.0053(14) -0.0213(15) -0.0167(14)
F12 0.085(2) 0.0494(18) 0.112(3) -0.0084(17) -0.0367(18) 0.0026(16)
F13 0.062(2) 0.086(2) 0.130(3) -0.022(2) -0.0490(19) 0.0173(17)
F14 0.0481(17) 0.100(2) 0.091(2) -0.0357(18) -0.0252(16) -0.0119(16)
F15 0.0546(16) 0.0549(17) 0.0677(19) -0.0167(14) -0.0166(13) -0.0174(14)
F16 0.0741(19) 0.082(2) 0.0533(19) -0.0002(15) -0.0069(15) -0.0455(16)
F17 0.080(2) 0.110(2) 0.068(2) 0.0180(18) -0.0035(16) -0.056(2)
F18 0.116(3) 0.143(3) 0.050(2) 0.002(2) 0.0263(19) -0.055(2)
F19 0.117(3) 0.118(3) 0.0376(18) -0.0196(18) 0.0038(17) -0.035(2)
F20 0.0778(19) 0.0725(19) 0.0430(17) -0.0105(14) -0.0116(14) -0.0287(16)
C1 0.046(3) 0.029(2) 0.027(3) -0.0062(19) -0.003(2) -0.012(2)
C2 0.046(3) 0.035(2) 0.042(3) -0.008(2) -0.008(2) -0.012(2)
C3 0.063(3) 0.036(3) 0.032(3) 0.000(2) -0.002(3) -0.018(2)
C4 0.060(3) 0.045(3) 0.038(3) -0.008(2) 0.009(3) -0.025(3)
C5 0.036(3) 0.040(3) 0.049(3) -0.007(2) 0.002(2) -0.014(2)
C6 0.046(3) 0.039(3) 0.030(3) -0.004(2) -0.003(2) -0.018(2)
C7 0.044(3) 0.040(3) 0.032(3) 0.000(2) -0.006(2) -0.016(2)
C8 0.054(3) 0.038(3) 0.047(3) 0.005(2) -0.007(3) -0.017(3)
C9 0.055(3) 0.060(4) 0.067(4) 0.016(3) -0.030(3) -0.030(3)
C10 0.035(3) 0.066(4) 0.066(4) 0.013(3) -0.013(3) -0.013(3)
C11 0.052(3) 0.041(3) 0.057(4) 0.000(3) 0.002(3) -0.006(3)
C12 0.048(3) 0.043(3) 0.035(3) -0.002(2) -0.005(2) -0.013(3)
C13 0.038(3) 0.040(3) 0.031(3) -0.006(2) 0.003(2) -0.009(2)
C14 0.050(3) 0.046(3) 0.046(3) -0.004(2) -0.002(2) -0.012(2)
C15 0.046(3) 0.069(4) 0.075(4) -0.015(3) 0.009(3) -0.015(3)
C16 0.048(4) 0.100(5) 0.081(4) -0.031(4) 0.021(3) -0.011(3)
C17 0.062(4) 0.099(5) 0.076(4) -0.050(4) 0.017(3) -0.013(3)
C18 0.057(3) 0.068(3) 0.053(3) -0.022(3) 0.000(3) -0.015(3)
C19 0.045(3) 0.048(3) 0.040(3) -0.016(2) -0.006(2) -0.015(2)
C20 0.058(3) 0.050(3) 0.060(4) -0.018(3) -0.009(3) -0.024(3)
C21 0.074(4) 0.063(4) 0.078(4) -0.019(3) -0.001(3) -0.036(3)
C22 0.075(4) 0.077(4) 0.108(5) -0.037(4) -0.006(4) -0.044(3)
C23 0.068(4) 0.083(4) 0.081(5) -0.044(4) -0.018(3) -0.023(3)
C24 0.057(3) 0.057(3) 0.056(4) -0.018(3) -0.010(3) -0.020(3)
C25 0.042(3) 0.045(3) 0.027(3) -0.004(2) -0.004(2) -0.016(2)
C26 0.047(3) 0.051(3) 0.033(3) -0.004(2) -0.010(2) -0.016(3)
C27 0.060(4) 0.042(3) 0.060(4) -0.005(3) -0.017(3) 0.001(3)
C28 0.041(3) 0.071(4) 0.060(4) -0.011(3) -0.021(3) 0.004(3)
C29 0.045(3) 0.075(4) 0.043(3) -0.021(3) -0.008(2) -0.014(3)
C30 0.042(3) 0.053(3) 0.032(3) -0.012(2) -0.004(2) -0.010(2)
C31 0.046(3) 0.042(3) 0.028(3) -0.003(2) -0.006(2) -0.014(2)
C32 0.048(3) 0.053(3) 0.037(3) 0.002(3) -0.010(2) -0.015(3)
C33 0.049(3) 0.072(4) 0.057(4) 0.012(3) -0.004(3) -0.030(3)
C34 0.068(4) 0.089(4) 0.035(4) 0.004(3) 0.010(3) -0.026(3)
C35 0.070(4) 0.083(4) 0.030(3) -0.009(3) -0.001(3) -0.015(3)
C36 0.048(3) 0.056(3) 0.040(3) 0.002(3) -0.009(3) -0.017(3)
C37 0.052(3) 0.042(3) 0.030(3) 0.001(2) -0.008(2) -0.022(2)
C38 0.049(3) 0.053(3) 0.044(3) 0.000(2) -0.010(2) -0.021(3)
C39 0.054(3) 0.075(4) 0.062(4) 0.010(3) -0.016(3) -0.034(3)
C40 0.085(4) 0.078(4) 0.073(4) 0.001(3) -0.028(3) -0.052(4)
C41 0.085(4) 0.052(3) 0.072(4) -0.012(3) -0.020(3) -0.036(3)
C42 0.056(3) 0.052(3) 0.053(3) -0.010(2) -0.009(2) -0.025(3)
C43 0.047(3) 0.034(2) 0.027(3) -0.006(2) -0.002(2) -0.016(2)
C44 0.045(3) 0.043(3) 0.044(3) -0.010(2) -0.007(2) -0.016(2)
C45 0.066(3) 0.072(3) 0.035(3) -0.020(3) -0.004(3) -0.029(3)
C46 0.055(3) 0.071(4) 0.055(4) -0.031(3) 0.005(3) -0.016(3)
C47 0.044(3) 0.070(4) 0.065(4) -0.024(3) -0.005(3) 0.000(3)
C48 0.048(3) 0.049(3) 0.041(3) -0.009(2) -0.004(2) -0.006(2)
C102 0.18(2) 0.21(2) 0.066(11) -0.077(14) -0.042(13) 0.123(19)
Cl1 0.327(13) 0.302(10) 0.179(8) -0.141(7) 0.015(9) 0.009(11)
Cl2 0.422(17) 0.417(18) 0.211(9) -0.178(10) 0.093(9) -0.154(13)

loop_
_atom_type_symbol
_atom_type_description
_atom_type_scat_dispersion_real
_atom_type_scat_dispersion_imag
_atom_type_scat_source
C C 0.0033 0.0016 'International Tables Vol C Tables 4.2.6.8 and 6.1.1.4'
H H 0.0000 0.0000 'International Tables Vol C Tables 4.2.6.8 and 6.1.1.4'
B B 0.0013 0.0007 'International Tables Vol C Tables 4.2.6.8 and 6.1.1.4'
F F 0.0171 0.0103 'International Tables Vol C Tables 4.2.6.8 and 6.1.1.4'
P P 0.1023 0.0942 'International Tables Vol C Tables 4.2.6.8 and 6.1.1.4'
Cl Cl 0.1484 0.1585 'International Tables Vol C Tables 4.2.6.8 and 6.1.1.4'

loop_
_geom_angle_atom_site_label_1
_geom_angle_atom_site_label_2
_geom_angle_atom_site_label_3
_geom_angle
_geom_angle_site_symmetry_1
_geom_angle_site_symmetry_3
_geom_angle_publ_flag
C37 P1 C43 100.18(19) . . ?
C37 P1 B2 119.01(19) . . ?
C43 P1 B2 117.47(19) . . ?
C37 P1 B1 122.26(19) . . ?
C43 P1 B1 105.82(18) . . ?
B2 P1 B1 92.65(19) . . ?
C19 P2 C13 106.5(2) . . ?
C19 P2 B1 114.4(2) . . ?
C13 P2 B1 108.5(2) . . ?
C19 P2 B2 127.4(2) . . ?
C13 P2 B2 103.44(19) . . ?
B1 P2 B2 95.07(18) . . ?
C1 B1 C7 112.6(3) . . ?
C1 B1 P2 116.0(3) . . ?
C7 B1 P2 113.4(3) . . ?
C1 B1 P1 105.0(3) . . ?
C7 B1 P1 120.9(3) . . ?
P2 B1 P1 86.57(18) . . ?
C25 B2 C31 104.6(3) . . ?
C25 B2 P2 123.9(3) . . ?
C31 B2 P2 108.6(3) . . ?
C25 B2 P1 113.9(3) . . ?
C31 B2 P1 120.9(3) . . ?
P2 B2 P1 85.32(18) . . ?
C6 C1 C2 111.4(4) . . ?
C6 C1 B1 122.0(4) . . ?
C2 C1 B1 126.2(4) . . ?
F1 C2 C3 114.2(4) . . ?
F1 C2 C1 121.4(4) . . ?
C3 C2 C1 124.4(4) . . ?
F2 C3 C4 119.8(4) . . ?
F2 C3 C2 120.1(4) . . ?
C4 C3 C2 120.2(4) . . ?
F3 C4 C3 120.7(4) . . ?
F3 C4 C5 120.4(4) . . ?
C3 C4 C5 119.0(4) . . ?
F4 C5 C6 120.7(4) . . ?
F4 C5 C4 120.7(4) . . ?
C6 C5 C4 118.6(4) . . ?
F5 C6 C5 115.5(4) . . ?
F5 C6 C1 118.0(4) . . ?
C5 C6 C1 126.4(4) . . ?
C8 C7 C12 113.1(4) . . ?
C8 C7 B1 124.1(4) . . ?
C12 C7 B1 122.5(4) . . ?
F6 C8 C7 119.9(4) . . ?
F6 C8 C9 115.7(5) . . ?
C7 C8 C9 124.3(5) . . ?
F7 C9 C10 119.9(5) . . ?
F7 C9 C8 120.7(5) . . ?
C10 C9 C8 119.4(5) . . ?
F8 C10 C11 121.2(5) . . ?
F8 C10 C9 119.9(5) . . ?
C11 C10 C9 118.9(5) . . ?
F9 C11 C10 120.1(5) . . ?
F9 C11 C12 119.9(5) . . ?
C10 C11 C12 120.0(5) . . ?
F10 C12 C11 115.3(4) . . ?
F10 C12 C7 120.5(4) . . ?
C11 C12 C7 124.1(5) . . ?
C14 C13 C18 117.7(4) . . ?
C14 C13 P2 120.1(3) . . ?
C18 C13 P2 122.1(4) . . ?
C15 C14 C13 122.3(5) . . ?
C16 C15 C14 119.2(5) . . ?
C17 C16 C15 120.2(5) . . ?
C16 C17 C18 120.5(5) . . ?
C13 C18 C17 120.1(5) . . ?
C20 C19 C24 117.9(4) . . ?
C20 C19 P2 118.8(4) . . ?
C24 C19 P2 123.3(4) . . ?
C21 C20 C19 121.4(5) . . ?
C22 C21 C20 120.1(5) . . ?
C21 C22 C23 119.7(5) . . ?
C22 C23 C24 120.6(5) . . ?
C23 C24 C19 120.2(5) . . ?
C30 C25 C26 112.3(4) . . ?
C30 C25 B2 129.4(4) . . ?
C26 C25 B2 118.0(4) . . ?
F11 C26 C27 116.1(4) . . ?
F11 C26 C25 118.6(4) . . ?
C27 C26 C25 125.3(5) . . ?
F12 C27 C28 120.4(4) . . ?
F12 C27 C26 120.2(5) . . ?
C28 C27 C26 119.4(5) . . ?
F13 C28 C27 120.1(5) . . ?
F13 C28 C29 121.4(5) . . ?
C27 C28 C29 118.5(5) . . ?
F14 C29 C28 119.9(5) . . ?
F14 C29 C30 119.6(5) . . ?
C28 C29 C30 120.4(5) . . ?
F15 C30 C29 115.7(4) . . ?
F15 C30 C25 120.2(4) . . ?
C29 C30 C25 124.1(5) . . ?
C32 C31 C36 111.9(4) . . ?
C32 C31 B2 131.7(4) . . ?
C36 C31 B2 116.4(4) . . ?
F16 C32 C31 120.9(4) . . ?
F16 C32 C33 114.1(5) . . ?
C31 C32 C33 124.9(5) . . ?
F17 C33 C34 118.8(5) . . ?
F17 C33 C32 121.0(5) . . ?
C34 C33 C32 120.2(5) . . ?
F18 C34 C33 121.1(6) . . ?
F18 C34 C35 120.7(6) . . ?
C33 C34 C35 118.2(5) . . ?
F19 C35 C34 120.4(5) . . ?
F19 C35 C36 120.9(6) . . ?
C34 C35 C36 118.8(5) . . ?
F20 C36 C35 114.9(5) . . ?
F20 C36 C31 119.1(4) . . ?
C35 C36 C31 126.0(5) . . ?
C38 C37 C42 118.3(4) . . ?
C38 C37 P1 124.3(4) . . ?
C42 C37 P1 117.4(3) . . ?
C37 C38 C39 120.4(5) . . ?
C40 C39 C38 120.1(5) . . ?
C39 C40 C41 120.6(5) . . ?
C40 C41 C42 120.1(5) . . ?
C41 C42 C37 120.4(4) . . ?
C48 C43 C44 118.1(4) . . ?
C48 C43 P1 126.3(3) . . ?
C44 C43 P1 115.5(3) . . ?
C45 C44 C43 121.4(4) . . ?
C46 C45 C44 120.0(4) . . ?
C45 C46 C47 119.4(4) . . ?
C46 C47 C48 121.0(4) . . ?
C43 C48 C47 120.1(4) . . ?
Cl1 C102 Cl2 96.4(11) . . ?
C102 Cl1 Cl2 170.1(7) . 2_676 ?
C102 Cl1 Cl1 90.1(11) . 2_676 ?
Cl2 Cl1 Cl1 80.0(9) 2_676 2_676 ?
C102 Cl2 Cl1 93.5(10) . 2_676 ?

loop_
_geom_bond_atom_site_label_1
_geom_bond_atom_site_label_2
_geom_bond_distance
_geom_bond_site_symmetry_2
_geom_bond_publ_flag
P1 C37 1.827(4) . ?
P1 C43 1.836(4) . ?
P1 B2 2.088(5) . ?
P1 B1 2.096(5) . ?
P2 C19 1.820(4) . ?
P2 C13 1.827(4) . ?
P2 B1 2.022(5) . ?
P2 B2 2.080(5) . ?
B1 C1 1.625(6) . ?
B1 C7 1.630(6) . ?
B2 C25 1.629(6) . ?
B2 C31 1.631(6) . ?
F1 C2 1.356(4) . ?
F2 C3 1.353(5) . ?
F3 C4 1.345(5) . ?
F4 C5 1.340(5) . ?
F5 C6 1.359(4) . ?
F6 C8 1.353(5) . ?
F7 C9 1.347(5) . ?
F8 C10 1.347(5) . ?
F9 C11 1.345(5) . ?
F10 C12 1.345(5) . ?
F11 C26 1.366(5) . ?
F12 C27 1.351(5) . ?
F13 C28 1.341(5) . ?
F14 C29 1.343(5) . ?
F15 C30 1.342(5) . ?
F16 C32 1.350(5) . ?
F17 C33 1.346(5) . ?
F18 C34 1.334(5) . ?
F19 C35 1.352(6) . ?
F20 C36 1.363(5) . ?
C1 C6 1.388(5) . ?
C1 C2 1.392(5) . ?
C2 C3 1.376(6) . ?
C3 C4 1.357(6) . ?
C4 C5 1.370(6) . ?
C5 C6 1.364(5) . ?
C7 C8 1.373(6) . ?
C7 C12 1.387(5) . ?
C8 C9 1.386(6) . ?
C9 C10 1.366(7) . ?
C10 C11 1.354(6) . ?
C11 C12 1.373(6) . ?
C13 C14 1.382(6) . ?
C13 C18 1.385(6) . ?
C14 C15 1.375(6) . ?
C15 C16 1.368(7) . ?
C16 C17 1.365(7) . ?
C17 C18 1.394(6) . ?
C19 C20 1.387(6) . ?
C19 C24 1.395(6) . ?
C20 C21 1.377(6) . ?
C21 C22 1.365(7) . ?
C22 C23 1.376(7) . ?
C23 C24 1.380(6) . ?
C25 C30 1.388(5) . ?
C25 C26 1.388(5) . ?
C26 C27 1.368(6) . ?
C27 C28 1.364(6) . ?
C28 C29 1.365(6) . ?
C29 C30 1.370(6) . ?
C31 C32 1.365(6) . ?
C31 C36 1.379(6) . ?
C32 C33 1.377(6) . ?
C33 C34 1.360(7) . ?
C34 C35 1.368(7) . ?
C35 C36 1.373(6) . ?
C37 C38 1.383(5) . ?
C37 C42 1.401(6) . ?
C38 C39 1.386(6) . ?
C39 C40 1.362(6) . ?
C40 C41 1.367(6) . ?
C41 C42 1.376(6) . ?
C43 C48 1.378(5) . ?
C43 C44 1.390(5) . ?
C44 C45 1.385(5) . ?
C45 C46 1.364(6) . ?
C46 C47 1.373(6) . ?
C47 C48 1.392(6) . ?
C102 Cl1 1.660(9) . ?
C102 Cl2 1.672(9) . ?
Cl1 Cl2 1.875(13) 2_676 ?
Cl1 Cl1 1.984(17) 2_676 ?
Cl2 Cl1 1.875(13) 2_676 ?
